data_7044497
loop_
_publ_author_name
'Heck, Jurgen'
'Puhl, Sarah'
'Steenbock, Torben'
'Harms, Reentje'
'Herrmann, Carmen'

_publ_section_title
;
 Synthesis, Characterization and Magnetic Properties of Head-to-Head
 Stacked Vanadocenes
;
_journal_name_full 'Dalton Trans.'
_journal_paper_doi 10.1039/C7DT03101G
_journal_year 2017
_chemical_formula_moiety 'C18 H26 Cl2 O2 V2'
_chemical_formula_sum 'C18 H26 Cl2 O2 V2'
_chemical_formula_weight 447.17
_chemical_properties_physical ', Air-sensitive,Moisture-sensitive'
_space_group_IT_number 14
_symmetry_cell_setting monoclinic
_symmetry_space_group_name_Hall '-P 2ybc'
_symmetry_space_group_name_H-M 'P 1 21/c 1'
_atom_sites_solution_hydrogens geom
_atom_sites_solution_primary direct
_atom_sites_solution_secondary difmap
_audit_creation_method SHELXL-97
_audit_update_record
;
2017-06-06 deposited with the CCDC.
2017-10-13 downloaded from the CCDC.
;
_cell_angle_alpha 90.00
_cell_angle_beta 104.37
_cell_angle_gamma 90.00
_cell_formula_units_Z 2
_cell_length_a 8.18260(10)
_cell_length_b 10.4231(2)
_cell_length_c 11.7182(2)
_cell_measurement_reflns_used 9896
_cell_measurement_temperature 100(2)
_cell_measurement_theta_max 33.47
_cell_measurement_theta_min 3.23
_cell_volume 968.15(3)
_computing_cell_refinement 'SAINT (Bruker AXS, 2008)'
_computing_data_collection 'SMART (Bruker AXS, 2008)'
_computing_data_reduction 'SAINT (Bruker AXS, 2008)'
_computing_molecular_graphics 'ORTEP-3 (Farrugia, 1997-2008 Glasgow)'
_computing_publication_material 'SHELXTL (Bruker AXS, 1998)'
_computing_structure_refinement 'SHELXL-97 (Sheldrick, 1997)'
_computing_structure_solution 'SHELXS-97 (Sheldrick, 1990)'
_diffrn_ambient_temperature 100(2)
_diffrn_measured_fraction_theta_full 0.980
_diffrn_measured_fraction_theta_max 0.980
_diffrn_measurement_device_type 'Bruker Smart APEX CCD area detector'
_diffrn_measurement_method omega-scan
_diffrn_radiation_monochromator graphite
_diffrn_radiation_source 'fine-focus sealed tube'
_diffrn_radiation_type MoK\a
_diffrn_radiation_wavelength 0.71073
_diffrn_reflns_av_R_equivalents 0.0232
_diffrn_reflns_av_sigmaI/netI 0.0166
_diffrn_reflns_limit_h_max 12
_diffrn_reflns_limit_h_min -12
_diffrn_reflns_limit_k_max 16
_diffrn_reflns_limit_k_min -16
_diffrn_reflns_limit_l_max 17
_diffrn_reflns_limit_l_min -18
_diffrn_reflns_number 25226
_diffrn_reflns_theta_full 33.50
_diffrn_reflns_theta_max 33.50
_diffrn_reflns_theta_min 3.23
_diffrn_standards_decay_% 0
_diffrn_standards_interval_count none
_diffrn_standards_interval_time none
_diffrn_standards_number none
_exptl_absorpt_coefficient_mu 1.249
_exptl_absorpt_correction_T_max 0.9402
_exptl_absorpt_correction_T_min 0.7537
_exptl_absorpt_correction_type multi-scan
_exptl_absorpt_process_details 'SADABS (Bruker AXS, 1998)'
_exptl_crystal_colour red
_exptl_crystal_density_diffrn 1.534
_exptl_crystal_density_method 'not measured'
_exptl_crystal_description plate
_exptl_crystal_F_000 460
_exptl_crystal_size_max 0.24
_exptl_crystal_size_mid 0.17
_exptl_crystal_size_min 0.05
_refine_diff_density_max 0.942
_refine_diff_density_min -0.309
_refine_diff_density_rms 0.069
_refine_ls_extinction_method none
_refine_ls_goodness_of_fit_ref 1.037
_refine_ls_hydrogen_treatment constr
_refine_ls_matrix_type full
_refine_ls_number_parameters 109
_refine_ls_number_reflns 3731
_refine_ls_number_restraints 0
_refine_ls_restrained_S_all 1.037
_refine_ls_R_factor_all 0.0312
_refine_ls_R_factor_gt 0.0283
_refine_ls_shift/su_max 0.002
_refine_ls_shift/su_mean 0.000
_refine_ls_structure_factor_coef Fsqd
_refine_ls_weighting_details 'calc w=1/[\s^2^(Fo^2^)+(0.0347P)^2^+0.5036P] where P=(Fo^2^+2Fc^2^)/3'
_refine_ls_weighting_scheme calc
_refine_ls_wR_factor_gt 0.0700
_refine_ls_wR_factor_ref 0.0720
_reflns_number_gt 3423
_reflns_number_total 3731
_reflns_threshold_expression >2sigma(I)
_cod_data_source_file c7dt03101g2.cif
_cod_data_source_block ha20tm_z_2_sp
_cod_original_sg_symbol_H-M 'P 21/c'
_cod_database_code 7044497
_publcif_datablock.id {d029fd71-2ff8-46ff-bf85-e855284eb739}

loop_
_symmetry_equiv_pos_as_xyz
'x, y, z'
'-x, y+1/2, -z+1/2'
'-x, -y, -z'
'x, -y-1/2, z-1/2'

loop_
_atom_site_label
_atom_site_type_symbol
_atom_site_fract_x
_atom_site_fract_y
_atom_site_fract_z
_atom_site_U_iso_or_equiv
_atom_site_adp_type
_atom_site_occupancy
_atom_site_symmetry_multiplicity
_atom_site_calc_flag
_atom_site_refinement_flags
V1 V 0.63826(2) 0.613470(17) 0.071559(15) 0.01461(5) Uani 1 1 d .
Cl1 Cl 0.41800(3) 0.48327(2) 0.12467(2) 0.01855(6) Uani 1 1 d .
O1 O 0.45382(10) 0.75891(8) 0.00458(7) 0.01914(15) Uani 1 1 d .
C1 C 0.81601(17) 0.59729(14) 0.25456(12) 0.0303(3) Uani 1 1 d .
H1 H 0.7804 0.5585 0.3177 0.036 Uiso 1 1 calc R
C2 C 0.89240(16) 0.53273(13) 0.17437(14) 0.0324(3) Uani 1 1 d .
H2 H 0.9169 0.4436 0.1744 0.039 Uiso 1 1 calc R
C3 C 0.92544(15) 0.62494(12) 0.09453(13) 0.0274(3) Uani 1 1 d .
H3 H 0.9757 0.6088 0.0311 0.033 Uiso 1 1 calc R
C4 C 0.87039(15) 0.74550(11) 0.12579(12) 0.0230(2) Uani 1 1 d .
H4 H 0.8780 0.8245 0.0870 0.028 Uiso 1 1 calc R
C5 C 0.80190(15) 0.72895(12) 0.22468(11) 0.0240(2) Uani 1 1 d .
H5 H 0.7552 0.7942 0.2636 0.029 Uiso 1 1 calc R
C6 C 0.33304(14) 0.80604(11) 0.06732(10) 0.0199(2) Uani 1 1 d .
H6A H 0.3874 0.8675 0.1296 0.024 Uiso 1 1 calc R
H6B H 0.2854 0.7342 0.1040 0.024 Uiso 1 1 calc R
C7 C 0.19611(16) 0.87193(13) -0.02589(11) 0.0240(2) Uani 1 1 d .
H7A H 0.1062 0.8108 -0.0634 0.029 Uiso 1 1 calc R
H7B H 0.1453 0.9441 0.0081 0.029 Uiso 1 1 calc R
C8 C 0.29199(17) 0.91960(14) -0.11327(12) 0.0287(3) Uani 1 1 d .
H8A H 0.2156 0.9330 -0.1923 0.034 Uiso 1 1 calc R
H8B H 0.3527 1.0005 -0.0862 0.034 Uiso 1 1 calc R
C9 C 0.4135(2) 0.81038(14) -0.11399(12) 0.0327(3) Uani 1 1 d .
H9A H 0.3604 0.7439 -0.1717 0.039 Uiso 1 1 calc R
H9B H 0.5167 0.8419 -0.1346 0.039 Uiso 1 1 calc R

loop_
_atom_site_aniso_label
_atom_site_aniso_U_11
_atom_site_aniso_U_22
_atom_site_aniso_U_33
_atom_site_aniso_U_23
_atom_site_aniso_U_13
_atom_site_aniso_U_12
V1 0.01486(9) 0.01285(8) 0.01627(9) -0.00015(5) 0.00414(6) 0.00063(5)
Cl1 0.02391(12) 0.01683(11) 0.01738(11) -0.00167(8) 0.00981(9) -0.00282(8)
O1 0.0213(4) 0.0212(4) 0.0159(3) 0.0033(3) 0.0065(3) 0.0072(3)
C1 0.0237(6) 0.0365(7) 0.0246(6) 0.0087(5) -0.0052(4) -0.0056(5)
C2 0.0200(5) 0.0192(5) 0.0510(8) 0.0025(5) -0.0045(5) 0.0038(4)
C3 0.0165(5) 0.0251(6) 0.0417(7) -0.0095(5) 0.0095(5) -0.0001(4)
C4 0.0200(5) 0.0169(5) 0.0333(6) -0.0029(4) 0.0086(4) -0.0024(4)
C5 0.0195(5) 0.0267(6) 0.0243(5) -0.0073(4) 0.0026(4) -0.0021(4)
C6 0.0219(5) 0.0223(5) 0.0162(4) 0.0006(4) 0.0061(4) 0.0066(4)
C7 0.0214(5) 0.0283(6) 0.0222(5) 0.0035(4) 0.0053(4) 0.0065(4)
C8 0.0267(6) 0.0308(6) 0.0309(6) 0.0137(5) 0.0114(5) 0.0105(5)
C9 0.0447(8) 0.0358(7) 0.0229(6) 0.0150(5) 0.0183(5) 0.0215(6)

loop_
_atom_type_symbol
_atom_type_description
_atom_type_scat_dispersion_real
_atom_type_scat_dispersion_imag
_atom_type_scat_source
C C 0.0033 0.0016 'International Tables Vol C Tables 4.2.6.8 and 6.1.1.4'
H H 0.0000 0.0000 'International Tables Vol C Tables 4.2.6.8 and 6.1.1.4'
O O 0.0106 0.0060 'International Tables Vol C Tables 4.2.6.8 and 6.1.1.4'
Cl Cl 0.1484 0.1585 'International Tables Vol C Tables 4.2.6.8 and 6.1.1.4'
V V 0.3005 0.5294 'International Tables Vol C Tables 4.2.6.8 and 6.1.1.4'

loop_
_geom_angle_atom_site_label_1
_geom_angle_atom_site_label_2
_geom_angle_atom_site_label_3
_geom_angle
_geom_angle_site_symmetry_1
_geom_angle_site_symmetry_3
O1 V1 C1 128.55(5) . .
O1 V1 C2 156.47(4) . .
C1 V1 C2 36.23(6) . .
O1 V1 C5 97.84(4) . .
C1 V1 C5 36.01(5) . .
C2 V1 C5 60.26(5) . .
O1 V1 C3 127.68(4) . .
C1 V1 C3 59.94(5) . .
C2 V1 C3 35.87(5) . .
C5 V1 C3 60.04(5) . .
O1 V1 C4 97.81(4) . .
C1 V1 C4 59.65(5) . .
C2 V1 C4 59.69(5) . .
C5 V1 C4 35.90(5) . .
C3 V1 C4 35.75(4) . .
O1 V1 Cl1 89.78(2) . 3_665
C1 V1 Cl1 141.33(4) . 3_665
C2 V1 Cl1 106.11(4) . 3_665
C5 V1 Cl1 152.58(3) . 3_665
C3 V1 Cl1 94.58(4) . 3_665
C4 V1 Cl1 117.08(3) . 3_665
O1 V1 Cl1 89.39(2) . .
C1 V1 Cl1 93.31(4) . .
C2 V1 Cl1 106.94(4) . .
C5 V1 Cl1 114.46(3) . .
C3 V1 Cl1 142.30(4) . .
C4 V1 Cl1 150.08(3) . .
Cl1 V1 Cl1 91.815(10) 3_665 .
V1 Cl1 V1 88.185(10) 3_665 .
C9 O1 C6 109.75(8) . .
C9 O1 V1 125.75(7) . .
C6 O1 V1 123.90(6) . .
C5 C1 C2 108.56(12) . .
C5 C1 V1 72.63(7) . .
C2 C1 V1 72.27(8) . .
C5 C1 H1 125.7 . .
C2 C1 H1 125.7 . .
V1 C1 H1 121.1 . .
C3 C2 C1 107.67(11) . .
C3 C2 V1 72.52(7) . .
C1 C2 V1 71.49(7) . .
C3 C2 H2 126.2 . .
C1 C2 H2 126.2 . .
V1 C2 H2 121.6 . .
C2 C3 C4 107.91(12) . .
C2 C3 V1 71.61(7) . .
C4 C3 V1 72.22(7) . .
C2 C3 H3 126.0 . .
C4 C3 H3 126.0 . .
V1 C3 H3 121.8 . .
C3 C4 C5 108.65(11) . .
C3 C4 V1 72.02(7) . .
C5 C4 V1 71.73(7) . .
C3 C4 H4 125.7 . .
C5 C4 H4 125.7 . .
V1 C4 H4 122.2 . .
C1 C5 C4 107.21(11) . .
C1 C5 V1 71.37(7) . .
C4 C5 V1 72.36(7) . .
C1 C5 H5 126.4 . .
C4 C5 H5 126.4 . .
V1 C5 H5 121.6 . .
O1 C6 C7 105.14(9) . .
O1 C6 H6A 110.7 . .
C7 C6 H6A 110.7 . .
O1 C6 H6B 110.7 . .
C7 C6 H6B 110.7 . .
H6A C6 H6B 108.8 . .
C8 C7 C6 102.71(10) . .
C8 C7 H7A 111.2 . .
C6 C7 H7A 111.2 . .
C8 C7 H7B 111.2 . .
C6 C7 H7B 111.2 . .
H7A C7 H7B 109.1 . .
C9 C8 C7 101.99(10) . .
C9 C8 H8A 111.4 . .
C7 C8 H8A 111.4 . .
C9 C8 H8B 111.4 . .
C7 C8 H8B 111.4 . .
H8A C8 H8B 109.2 . .
O1 C9 C8 105.46(10) . .
O1 C9 H9A 110.6 . .
C8 C9 H9A 110.6 . .
O1 C9 H9B 110.6 . .
C8 C9 H9B 110.6 . .
H9A C9 H9B 108.8 . .

loop_
_geom_bond_atom_site_label_1
_geom_bond_atom_site_label_2
_geom_bond_distance
_geom_bond_site_symmetry_2
V1 O1 2.1456(8) .
V1 C1 2.2791(13) .
V1 C2 2.2892(12) .
V1 C5 2.2954(12) .
V1 C3 2.3010(12) .
V1 C4 2.3036(12) .
V1 Cl1 2.4475(3) 3_665
V1 Cl1 2.4564(3) .
Cl1 V1 2.4475(3) 3_665
O1 C9 1.4490(14) .
O1 C6 1.4557(13) .
C1 C5 1.4139(19) .
C1 C2 1.421(2) .
C1 H1 0.9500 .
C2 C3 1.413(2) .
C2 H2 0.9500 .
C3 C4 1.4134(17) .
C3 H3 0.9500 .
C4 C5 1.4174(18) .
C4 H4 0.9500 .
C5 H5 0.9500 .
C6 C7 1.5207(16) .
C6 H6A 0.9900 .
C6 H6B 0.9900 .
C7 C8 1.5197(18) .
C7 H7A 0.9900 .
C7 H7B 0.9900 .
C8 C9 1.5131(18) .
C8 H8A 0.9900 .
C8 H8B 0.9900 .
C9 H9A 0.9900 .
C9 H9B 0.9900 .

loop_
_geom_torsion_atom_site_label_1
_geom_torsion_atom_site_label_2
_geom_torsion_atom_site_label_3
_geom_torsion_atom_site_label_4
_geom_torsion
_geom_torsion_site_symmetry_1
_geom_torsion_site_symmetry_4
O1 V1 Cl1 V1 89.76(2) . 3_665
C1 V1 Cl1 V1 -141.66(4) . 3_665
C2 V1 Cl1 V1 -107.44(4) . 3_665
C5 V1 Cl1 V1 -171.90(4) . 3_665
C3 V1 Cl1 V1 -99.88(6) . 3_665
C4 V1 Cl1 V1 -165.54(6) . 3_665
Cl1 V1 Cl1 V1 0.0 3_665 3_665
C1 V1 O1 C9 142.82(11) . .
C2 V1 O1 C9 101.71(16) . .
C5 V1 O1 C9 121.95(11) . .
C3 V1 O1 C9 64.00(12) . .
C4 V1 O1 C9 85.70(11) . .
Cl1 V1 O1 C9 -31.62(11) 3_665 .
Cl1 V1 O1 C9 -123.44(11) . .
C1 V1 O1 C6 -46.96(10) . .
C2 V1 O1 C6 -88.07(15) . .
C5 V1 O1 C6 -67.82(9) . .
C3 V1 O1 C6 -125.77(9) . .
C4 V1 O1 C6 -104.07(9) . .
Cl1 V1 O1 C6 138.61(8) 3_665 .
Cl1 V1 O1 C6 46.79(8) . .
O1 V1 C1 C5 -36.88(10) . .
C2 V1 C1 C5 116.76(11) . .
C3 V1 C1 C5 79.34(8) . .
C4 V1 C1 C5 37.73(7) . .
Cl1 V1 C1 C5 134.19(7) 3_665 .
Cl1 V1 C1 C5 -128.74(8) . .
O1 V1 C1 C2 -153.64(7) . .
C5 V1 C1 C2 -116.76(11) . .
C3 V1 C1 C2 -37.42(8) . .
C4 V1 C1 C2 -79.03(8) . .
Cl1 V1 C1 C2 17.44(11) 3_665 .
Cl1 V1 C1 C2 114.51(8) . .
C5 C1 C2 C3 -0.06(14) . .
V1 C1 C2 C3 63.96(9) . .
C5 C1 C2 V1 -64.02(9) . .
O1 V1 C2 C3 -55.71(16) . .
C1 V1 C2 C3 -116.16(11) . .
C5 V1 C2 C3 -78.97(8) . .
C4 V1 C2 C3 -37.26(7) . .
Cl1 V1 C2 C3 75.07(8) 3_665 .
Cl1 V1 C2 C3 172.10(7) . .
O1 V1 C2 C1 60.45(15) . .
C5 V1 C2 C1 37.20(8) . .
C3 V1 C2 C1 116.16(11) . .
C4 V1 C2 C1 78.90(8) . .
Cl1 V1 C2 C1 -168.76(7) 3_665 .
Cl1 V1 C2 C1 -71.73(8) . .
C1 C2 C3 C4 0.26(15) . .
V1 C2 C3 C4 63.54(9) . .
C1 C2 C3 V1 -63.29(9) . .
O1 V1 C3 C2 155.37(8) . .
C1 V1 C3 C2 37.81(9) . .
C5 V1 C3 C2 79.63(9) . .
C4 V1 C3 C2 116.54(12) . .
Cl1 V1 C3 C2 -111.36(8) 3_665 .
Cl1 V1 C3 C2 -12.41(11) . .
O1 V1 C3 C4 38.83(10) . .
C1 V1 C3 C4 -78.74(9) . .
C2 V1 C3 C4 -116.54(12) . .
C5 V1 C3 C4 -36.91(8) . .
Cl1 V1 C3 C4 132.10(8) 3_665 .
Cl1 V1 C3 C4 -128.95(7) . .
C2 C3 C4 C5 -0.36(15) . .
V1 C3 C4 C5 62.79(9) . .
C2 C3 C4 V1 -63.15(9) . .
O1 V1 C4 C3 -149.94(8) . .
C1 V1 C4 C3 79.62(9) . .
C2 V1 C4 C3 37.38(9) . .
C5 V1 C4 C3 117.46(12) . .
Cl1 V1 C4 C3 -56.17(9) 3_665 .
Cl1 V1 C4 C3 107.55(9) . .
O1 V1 C4 C5 92.60(7) . .
C1 V1 C4 C5 -37.84(8) . .
C2 V1 C4 C5 -80.07(9) . .
C3 V1 C4 C5 -117.46(12) . .
Cl1 V1 C4 C5 -173.63(6) 3_665 .
Cl1 V1 C4 C5 -9.91(11) . .
C2 C1 C5 C4 -0.16(14) . .
V1 C1 C5 C4 -63.95(9) . .
C2 C1 C5 V1 63.79(9) . .
C3 C4 C5 C1 0.32(14) . .
V1 C4 C5 C1 63.29(8) . .
C3 C4 C5 V1 -62.98(9) . .
O1 V1 C5 C1 151.72(8) . .
C2 V1 C5 C1 -37.44(9) . .
C3 V1 C5 C1 -79.02(9) . .
C4 V1 C5 C1 -115.78(11) . .
Cl1 V1 C5 C1 -103.39(10) 3_665 .
Cl1 V1 C5 C1 58.81(8) . .
O1 V1 C5 C4 -92.50(7) . .
C1 V1 C5 C4 115.78(11) . .
C2 V1 C5 C4 78.34(8) . .
C3 V1 C5 C4 36.76(7) . .
Cl1 V1 C5 C4 12.39(12) 3_665 .
Cl1 V1 C5 C4 174.59(6) . .
C9 O1 C6 C7 9.56(13) . .
V1 O1 C6 C7 -162.02(7) . .
O1 C6 C7 C8 -29.93(13) . .
C6 C7 C8 C9 38.23(14) . .
C6 O1 C9 C8 14.95(15) . .
V1 O1 C9 C8 -173.66(8) . .
C7 C8 C9 O1 -33.09(15) . .
